data_7160665
loop_
_publ_author_name
'Yang, Ziyi'
'Pan, Xingming'
'Deng, Lianchun'
'Wang, Zengyuan'
'Li, Fang-Ru'
'Lin, Xiaoxu'
'Xu, Hui-Min'
'Dong, Liao-Bin'

_publ_section_title
;
 Genome mining reveals a highly oxidized bacterial perhydrophenanthrene
 meroterpenoid smelanic acid.
;
_journal_issue 34
_journal_name_full 'Organic &amp; biomolecular chemistry'
_journal_page_first 7773
_journal_page_last 7779
_journal_paper_doi 10.1039/d5ob01195g
_journal_volume 23
_journal_year 2025
_chemical_absolute_configuration rm
_chemical_formula_moiety 'C23 H34 O5'
_chemical_formula_sum 'C23 H34 O5'
_chemical_formula_weight 390.50
_space_group_crystal_system tetragonal
_space_group_IT_number 76
_space_group_name_Hall 'P 4w'
_space_group_name_H-M_alt 'P 41'
_atom_sites_solution_hydrogens geom
_atom_sites_solution_primary dual
_audit_creation_date 2025-03-06
_audit_creation_method
;
Olex2 1.5-ac5-024
(compiled 2022.04.12 svn.rca3783a0 for Rigaku Oxford Diffraction, GUI svn.r6498)
;
_audit_update_record
;
2025-05-18 deposited with the CCDC.	2025-08-08 downloaded from the CCDC.
;
_cell_angle_alpha 90
_cell_angle_beta 90
_cell_angle_gamma 90
_cell_formula_units_Z 4
_cell_length_a 18.0532(5)
_cell_length_b 18.0532(5)
_cell_length_c 6.4334(2)
_cell_measurement_reflns_used 2852
_cell_measurement_temperature 150.00(10)
_cell_measurement_theta_max 69.9930
_cell_measurement_theta_min 2.4520
_cell_volume 2096.76(10)
_computing_cell_refinement 'CrysAlisPro 1.171.42.94a (Rigaku OD, 2023)'
_computing_data_collection 'CrysAlisPro 1.171.42.94a (Rigaku OD, 2023)'
_computing_data_reduction 'CrysAlisPro 1.171.42.94a (Rigaku OD, 2023)'
_computing_molecular_graphics 'Olex2 1.5-ac5-024 (Dolomanov et al., 2009)'
_computing_publication_material 'Olex2 1.5-ac5-024 (Dolomanov et al., 2009)'
_computing_structure_refinement 'SHELXL 2018/3 (Sheldrick, 2015)'
_computing_structure_solution 'SHELXT  (Sheldrick, 2015)'
_diffrn_ambient_environment N~2~
_diffrn_ambient_temperature 150.00(10)
_diffrn_detector 'Hybrid Pixel Array Detector'
_diffrn_detector_area_resol_mean 10.0000
_diffrn_detector_type HyPix
_diffrn_measured_fraction_theta_full 0.995
_diffrn_measured_fraction_theta_max 0.980
_diffrn_measurement_details
;
List of Runs (angles in degrees, time in seconds):

  # Type    Start    End  Width  t~exp~   \w     \q     \k     \f   Frames
#--------------------------------------------------------------------------
  1  \w     43.00  70.00   0.50    0.65    --    0.00-156.00 -80.00   54
  2  \w   -134.00-103.00   0.50    2.60    --  -55.51-105.00 -23.00   62
  3  \w    -20.00   6.00   0.50    2.60    --  -55.51  22.00 -45.00   52
  4  \w     16.00 109.00   0.50    2.60    --   55.51-120.00  76.00  186
  5  \w   -169.00-113.00   0.50    2.60    -- -103.00-105.00 -23.00  112
  6  \w   -169.00-143.00   0.50    2.60    -- -103.00 -22.00 148.00   52
  7  \w   -125.00 -99.00   0.50    2.60    -- -103.00 -22.00 148.00   52
  8  \w     35.00  61.00   0.50    2.60    --  111.01  22.00 -45.00   52
  9  \w     44.00  99.00   0.50    2.60    --  111.01-105.00 -23.00  110
 10  \w     97.00 123.00   0.50    2.60    --  111.01 156.00 -43.00   52
 11  \w     36.00  62.00   0.50    0.65    --    0.00  19.00 -30.00   52
 12  \w    -64.00 -31.00   0.50    0.65    --    0.00 156.00 -43.00   66
 13  \w    -25.00  25.00   0.50    2.60    --  -55.51  30.00-180.00  100
 14  \w    -32.00  -4.00   0.50    2.60    --  -55.51  30.00  30.00   56
 15  \w    -10.00  16.00   0.50    2.60    --  -55.51  15.00 150.00   52
 16  \w    -24.00  27.00   0.50    2.60    --  -55.51  30.00   0.00  102
 17  \w    -54.00 -22.00   0.50    2.60    -- -103.00  50.00-150.00   64
 18  \w    -53.00 -22.00   0.50    2.60    -- -103.00  50.00-180.00   62
 19  \w    -73.00 -23.00   0.50    2.60    -- -103.00  64.00 -30.00  100
 20  \w    -54.00 -29.00   0.50    2.60    -- -103.00  50.00  30.00   50
 21  \w    -98.00 -64.00   0.50    2.60    -- -103.00  77.00 150.00   68
 22  \w     18.00  68.00   0.50    2.60    --  111.01 -77.00  60.00  100
 23  \w     49.00 108.00   0.50    2.60    --  111.01-112.00 -90.00  118
 24  \w     24.00  78.00   0.50    2.60    --  111.01 -64.00 120.00  108
 25  \w     23.00  76.00   0.50    2.60    --  111.01 -64.00  90.00  106
 26  \w     50.00  79.00   0.50    2.60    --  111.01 -64.00-120.00   58
 27  \w     27.00  58.00   0.50    2.60    --  111.01 -50.00 -60.00   62
 28  \w     30.00  56.00   0.50    2.60    --  111.01 -50.00-150.00   52
 29  \w     81.00 106.00   0.50    2.60    --  111.01 -77.00  60.00   50
 30  \w     31.00  56.00   0.50    2.60    --  111.01 -50.00 -30.00   50
 31  \w     83.00 174.00   0.50    2.60    --  111.01 120.00 159.00  182
 32  \w     84.00 115.00   0.50    2.60    --  111.01  22.00 -45.00   62
;
_diffrn_measurement_device 'four-circle diffractometer'
_diffrn_measurement_device_type 'XtaLAB Synergy R, DW system, HyPix'
_diffrn_measurement_method '\w scans'
_diffrn_orient_matrix_type 'CrysAlisPro convention (1999,Acta A55,543-557)'
_diffrn_orient_matrix_UB_11 0.0152367000
_diffrn_orient_matrix_UB_12 -0.0736224000
_diffrn_orient_matrix_UB_13 0.1132519000
_diffrn_orient_matrix_UB_21 0.0190108000
_diffrn_orient_matrix_UB_22 -0.0369545000
_diffrn_orient_matrix_UB_23 -0.2091385000
_diffrn_orient_matrix_UB_31 0.0818135000
_diffrn_orient_matrix_UB_32 0.0222336000
_diffrn_orient_matrix_UB_33 0.0274298000
_diffrn_radiation_monochromator mirror
_diffrn_radiation_probe x-ray
_diffrn_radiation_type 'Cu K\a'
_diffrn_radiation_wavelength 1.54184
_diffrn_reflns_av_R_equivalents 0.0431
_diffrn_reflns_av_unetI/netI 0.0519
_diffrn_reflns_Laue_measured_fraction_full 0.995
_diffrn_reflns_Laue_measured_fraction_max 0.980
_diffrn_reflns_limit_h_max 21
_diffrn_reflns_limit_h_min -6
_diffrn_reflns_limit_k_max 21
_diffrn_reflns_limit_k_min -22
_diffrn_reflns_limit_l_max 7
_diffrn_reflns_limit_l_min -7
_diffrn_reflns_number 8743
_diffrn_reflns_point_group_measured_fraction_full 0.987
_diffrn_reflns_point_group_measured_fraction_max 0.961
_diffrn_reflns_theta_full 67.684
_diffrn_reflns_theta_max 71.124
_diffrn_reflns_theta_min 2.447
_diffrn_source 'Rotating-anode X-ray tube'
_diffrn_source_type 'Rigaku (Cu) X-ray Source'
_exptl_absorpt_coefficient_mu 0.689
_exptl_absorpt_correction_T_max 1.00000
_exptl_absorpt_correction_T_min 0.48591
_exptl_absorpt_correction_type multi-scan
_exptl_absorpt_process_details
;
CrysAlisPro 1.171.42.94a (Rigaku Oxford Diffraction, 2023)
Empirical absorption correction using spherical harmonics,
implemented in SCALE3 ABSPACK scaling algorithm.
;
_exptl_crystal_colour 'clear light colourless'
_exptl_crystal_colour_lustre clear
_exptl_crystal_colour_modifier light
_exptl_crystal_colour_primary colourless
_exptl_crystal_density_diffrn 1.237
_exptl_crystal_description irregular
_exptl_crystal_F_000 848
_exptl_crystal_size_max 0.37
_exptl_crystal_size_mid 0.02
_exptl_crystal_size_min 0.01
_refine_diff_density_max 0.262
_refine_diff_density_min -0.219
_refine_diff_density_rms 0.052
_refine_ls_abs_structure_details
;
 Flack x determined using 1225 quotients [(I+)-(I-)]/[(I+)+(I-)]
 (Parsons, Flack and Wagner, Acta Cryst. B69 (2013) 249-259).
;
_refine_ls_abs_structure_Flack 0.01(17)
_refine_ls_extinction_method none
_refine_ls_goodness_of_fit_ref 1.110
_refine_ls_hydrogen_treatment constr
_refine_ls_matrix_type full
_refine_ls_number_parameters 260
_refine_ls_number_reflns 3902
_refine_ls_number_restraints 1
_refine_ls_restrained_S_all 1.110
_refine_ls_R_factor_all 0.0732
_refine_ls_R_factor_gt 0.0612
_refine_ls_shift/su_max 0.000
_refine_ls_shift/su_mean 0.000
_refine_ls_structure_factor_coef Fsqd
_refine_ls_weighting_details 'w=1/[\s^2^(Fo^2^)+(0.0758P)^2^+0.8017P] where P=(Fo^2^+2Fc^2^)/3'
_refine_ls_weighting_scheme calc
_refine_ls_wR_factor_gt 0.1472
_refine_ls_wR_factor_ref 0.1534
_reflns_Friedel_coverage 0.790
_reflns_Friedel_fraction_full 0.978
_reflns_Friedel_fraction_max 0.937
_reflns_number_gt 3400
_reflns_number_total 3902
_reflns_threshold_expression 'I > 2\s(I)'
_cod_data_source_file d5ob01195g2.cif
_cod_data_source_block 390y2y_auto
_cod_depositor_comments 'Adding full bibliography for 7160665.cif.'
_cod_original_cell_volume 2096.76(13)
_cod_database_code 7160665
_shelx_shelxl_version_number 2018/3
_chemical_oxdiff_formula 'C H O '
_shelx_space_group_comment
;
The symmetry employed for this shelxl refinement is uniquely defined
by the following loop, which should always be used as a source of
symmetry information in preference to the above space-group names.
They are only intended as comments.
;
_shelx_estimated_absorpt_t_max 0.993
_shelx_estimated_absorpt_t_min 0.785
_olex2_refinement_description
;
1. Fixed Uiso
 At 1.2 times of:
  All C(H) groups, All C(H,H) groups
 At 1.5 times of:
  All C(H,H,H) groups, All O(H) groups
2.a Ternary CH refined with riding coordinates:
 C2(H2), C17(H17), C16(H16), C18(H18), C14(H14)
2.b Secondary CH2 refined with riding coordinates:
 C4(H4A,H4B), C7(H7A,H7B), C13(H13A,H13B), C3(H3A,H3B), C8(H8A,H8B), C12(H12A,
 H12B)
2.c Idealised Me refined as rotating group:
 C24(H24A,H24B,H24C), C28(H28A,H28B,H28C), C27(H27A,H27B,H27C), C25(H25A,H25B,
 H25C), C26(H26A,H26B,H26C)
2.d Idealised tetrahedral OH refined as rotating group:
 O20(H20), O22(H22)
;
_olex2_submission_special_instructions 'No special instructions were received'
_oxdiff_exptl_absorpt_empirical_details
;
Empirical correction (ABSPACK) includes:
- Absorption correction using spherical harmonics
- Frame scaling
;
_oxdiff_exptl_absorpt_empirical_full_max 2.612
_oxdiff_exptl_absorpt_empirical_full_min 0.535

loop_
_space_group_symop_operation_xyz
'x, y, z'
'-x, -y, z+1/2'
'-y, x, z+1/4'
'y, -x, z+3/4'

loop_
_atom_site_label
_atom_site_type_symbol
_atom_site_fract_x
_atom_site_fract_y
_atom_site_fract_z
_atom_site_U_iso_or_equiv
_atom_site_adp_type
_atom_site_occupancy
_atom_site_site_symmetry_order
_atom_site_calc_flag
_atom_site_refinement_flags_posn
_atom_site_refinement_flags_adp
_atom_site_refinement_flags_occupancy
_atom_site_disorder_assembly
_atom_site_disorder_group
O15 O 1.04338(18) 0.28352(19) 0.6392(5) 0.0391(8) Uani 1 1 d . . . . .
O20 O 0.8969(2) 0.43138(19) 0.8999(5) 0.0409(8) Uani 1 1 d . . . . .
H20 H 0.862113 0.462317 0.898124 0.061 Uiso 1 1 calc R U . . .
O23 O 0.51293(19) 0.2280(2) 0.6756(5) 0.0437(9) Uani 1 1 d . . . . .
O22 O 1.0872(2) 0.4478(2) 0.7658(6) 0.0469(9) Uani 1 1 d . . . . .
H22 H 1.077614 0.491835 0.733377 0.070 Uiso 1 1 calc R U . . .
O21 O 0.9594(2) 0.5236(2) 0.7439(5) 0.0458(9) Uani 1 1 d . . . . .
C2 C 0.9409(3) 0.1659(3) 0.4674(7) 0.0319(10) Uani 1 1 d . . . . .
H2 H 0.991975 0.157386 0.412146 0.038 Uiso 1 1 calc R U . . .
C4 C 0.8059(3) 0.1384(3) 0.3688(7) 0.0331(10) Uani 1 1 d . . . . .
H4A H 0.793552 0.123817 0.513065 0.040 Uiso 1 1 calc R U . . .
H4B H 0.774999 0.108322 0.273769 0.040 Uiso 1 1 calc R U . . .
C17 C 1.0094(2) 0.3548(3) 0.6161(7) 0.0317(10) Uani 1 1 d . . . . .
H17 H 1.012954 0.377103 0.474149 0.038 Uiso 1 1 calc R U . . .
C16 C 0.9642(2) 0.2892(3) 0.6314(7) 0.0315(10) Uani 1 1 d . . . . .
H16 H 0.939008 0.282667 0.768619 0.038 Uiso 1 1 calc R U . . .
C10 C 0.6097(3) 0.3141(3) 0.5938(7) 0.0363(11) Uani 1 1 d . . . . .
C7 C 0.6504(3) 0.1802(3) 0.3520(8) 0.0362(11) Uani 1 1 d . . . . .
H7A H 0.652735 0.138755 0.452655 0.043 Uiso 1 1 calc R U . . .
H7B H 0.662459 0.160048 0.212902 0.043 Uiso 1 1 calc R U . . .
C13 C 0.8200(2) 0.3482(3) 0.4631(7) 0.0313(9) Uani 1 1 d . . . . .
H13A H 0.816866 0.364150 0.316211 0.038 Uiso 1 1 calc R U . . .
H13B H 0.858085 0.378678 0.533465 0.038 Uiso 1 1 calc R U . . .
C3 C 0.8875(3) 0.1214(3) 0.3277(7) 0.0332(10) Uani 1 1 d . . . . .
H3A H 0.898749 0.132395 0.180353 0.040 Uiso 1 1 calc R U . . .
H3B H 0.896161 0.067814 0.350315 0.040 Uiso 1 1 calc R U . . .
C9 C 0.5596(3) 0.2483(3) 0.5506(7) 0.0355(11) Uani 1 1 d . . . . .
C1 C 0.9252(2) 0.2507(2) 0.4482(6) 0.0284(9) Uani 1 1 d . . . . .
C11 C 0.6889(3) 0.2991(3) 0.5156(6) 0.0308(10) Uani 1 1 d . . . . .
C19 C 0.9568(3) 0.4609(3) 0.8102(7) 0.0340(10) Uani 1 1 d . . . . .
C5 C 0.7873(2) 0.2207(2) 0.3382(6) 0.0280(9) Uani 1 1 d . . . . .
C6 C 0.7076(3) 0.2371(3) 0.4101(7) 0.0301(10) Uani 1 1 d . . . . .
C18 C 1.0204(3) 0.4085(3) 0.7951(7) 0.0357(11) Uani 1 1 d . . . . .
H18 H 1.023800 0.379626 0.927452 0.043 Uiso 1 1 calc R U . . .
C8 C 0.5715(3) 0.2111(3) 0.3484(7) 0.0376(11) Uani 1 1 d . . . . .
H8A H 0.565610 0.246805 0.232862 0.045 Uiso 1 1 calc R U . . .
H8B H 0.535193 0.170496 0.329475 0.045 Uiso 1 1 calc R U . . .
C14 C 0.8414(2) 0.2668(2) 0.4741(6) 0.0275(9) Uani 1 1 d . . . . .
H14 H 0.829899 0.251755 0.620140 0.033 Uiso 1 1 calc R U . . .
C24 C 0.5751(3) 0.3804(3) 0.4745(9) 0.0436(12) Uani 1 1 d . . . . .
H24A H 0.571455 0.368102 0.326481 0.065 Uiso 1 1 calc R U . . .
H24B H 0.606558 0.424200 0.491994 0.065 Uiso 1 1 calc R U . . .
H24C H 0.525618 0.390653 0.529776 0.065 Uiso 1 1 calc R U . . .
C28 C 0.7898(3) 0.2389(3) 0.1031(7) 0.0343(10) Uani 1 1 d . . . . .
H28A H 0.837855 0.223852 0.046071 0.051 Uiso 1 1 calc R U . . .
H28B H 0.783144 0.292339 0.083115 0.051 Uiso 1 1 calc R U . . .
H28C H 0.750140 0.212159 0.031376 0.051 Uiso 1 1 calc R U . . .
C12 C 0.7448(3) 0.3587(3) 0.5700(7) 0.0338(10) Uani 1 1 d . . . . .
H12A H 0.752296 0.359046 0.722419 0.041 Uiso 1 1 calc R U . . .
H12B H 0.724350 0.407531 0.529766 0.041 Uiso 1 1 calc R U . . .
C27 C 0.9576(3) 0.2793(3) 0.2425(7) 0.0338(11) Uani 1 1 d . . . . .
H27A H 1.011403 0.284677 0.256124 0.051 Uiso 1 1 calc R U . . .
H27B H 0.935632 0.327546 0.209257 0.051 Uiso 1 1 calc R U . . .
H27C H 0.946413 0.244091 0.131035 0.051 Uiso 1 1 calc R U . . .
C25 C 0.9395(3) 0.1349(3) 0.6891(7) 0.0370(11) Uani 1 1 d . . . . .
H25A H 0.890350 0.142597 0.749772 0.055 Uiso 1 1 calc R U . . .
H25B H 0.976754 0.160487 0.773627 0.055 Uiso 1 1 calc R U . . .
H25C H 0.950661 0.081773 0.685722 0.055 Uiso 1 1 calc R U . . .
C26 C 0.6098(3) 0.3318(3) 0.8279(8) 0.0434(12) Uani 1 1 d . . . . .
H26A H 0.558721 0.339146 0.875505 0.065 Uiso 1 1 calc R U . . .
H26B H 0.638465 0.377005 0.852766 0.065 Uiso 1 1 calc R U . . .
H26C H 0.632122 0.290518 0.904337 0.065 Uiso 1 1 calc R U . . .

loop_
_atom_site_aniso_label
_atom_site_aniso_U_11
_atom_site_aniso_U_22
_atom_site_aniso_U_33
_atom_site_aniso_U_23
_atom_site_aniso_U_13
_atom_site_aniso_U_12
O15 0.0318(18) 0.044(2) 0.0413(19) -0.0009(15) -0.0053(14) 0.0044(15)
O20 0.044(2) 0.041(2) 0.0374(18) 0.0017(15) -0.0021(15) 0.0023(16)
O23 0.039(2) 0.054(2) 0.0373(19) -0.0027(16) 0.0058(15) -0.0054(17)
O22 0.046(2) 0.050(2) 0.045(2) 0.0065(17) -0.0094(16) -0.0118(17)
O21 0.058(2) 0.036(2) 0.044(2) 0.0016(15) -0.0039(16) -0.0036(17)
C2 0.030(2) 0.037(3) 0.028(2) -0.0007(18) 0.0002(18) 0.003(2)
C4 0.039(3) 0.036(3) 0.024(2) -0.0032(18) -0.0004(18) -0.001(2)
C17 0.031(2) 0.040(3) 0.024(2) 0.0022(18) -0.0009(17) 0.0021(19)
C16 0.034(2) 0.036(3) 0.025(2) 0.0008(18) 0.0001(18) 0.0033(19)
C10 0.037(3) 0.040(3) 0.031(2) -0.0047(19) -0.0015(19) 0.003(2)
C7 0.030(2) 0.039(3) 0.039(3) -0.004(2) 0.003(2) -0.002(2)
C13 0.030(2) 0.033(2) 0.031(2) -0.0019(18) -0.0029(18) -0.0021(19)
C3 0.043(3) 0.028(2) 0.028(2) -0.0035(17) -0.0003(19) 0.005(2)
C9 0.028(2) 0.043(3) 0.036(3) 0.002(2) -0.0017(19) 0.004(2)
C1 0.033(2) 0.031(2) 0.021(2) 0.0005(17) 0.0001(16) 0.0016(19)
C11 0.031(2) 0.034(3) 0.028(2) 0.0030(18) -0.0022(17) 0.0020(19)
C19 0.045(3) 0.034(3) 0.023(2) -0.0027(18) -0.0037(19) -0.007(2)
C5 0.029(2) 0.034(2) 0.021(2) -0.0047(17) -0.0002(16) -0.0016(18)
C6 0.033(2) 0.034(2) 0.023(2) -0.0003(17) -0.0008(17) -0.0020(19)
C18 0.038(3) 0.043(3) 0.027(2) 0.0043(19) -0.0049(18) -0.009(2)
C8 0.038(3) 0.045(3) 0.029(2) -0.002(2) -0.0032(19) -0.011(2)
C14 0.031(2) 0.031(2) 0.0209(19) 0.0009(16) -0.0014(16) -0.0023(18)
C24 0.036(3) 0.043(3) 0.052(3) -0.003(2) -0.004(2) 0.001(2)
C28 0.035(3) 0.043(3) 0.025(2) 0.0024(19) -0.0011(18) 0.003(2)
C12 0.032(2) 0.032(2) 0.038(3) -0.0051(19) -0.002(2) 0.0006(19)
C27 0.035(3) 0.041(3) 0.026(2) 0.0043(18) 0.0051(18) 0.000(2)
C25 0.047(3) 0.029(2) 0.035(2) 0.0037(19) -0.003(2) 0.002(2)
C26 0.035(3) 0.061(3) 0.034(3) -0.010(2) 0.002(2) 0.002(2)

loop_
_atom_type_symbol
_atom_type_description
_atom_type_scat_dispersion_real
_atom_type_scat_dispersion_imag
_atom_type_scat_source
C C 0.0181 0.0091 'International Tables Vol C Tables 4.2.6.8 and 6.1.1.4'
H H 0.0000 0.0000 'International Tables Vol C Tables 4.2.6.8 and 6.1.1.4'
O O 0.0492 0.0322 'International Tables Vol C Tables 4.2.6.8 and 6.1.1.4'

loop_
_geom_angle_atom_site_label_1
_geom_angle_atom_site_label_2
_geom_angle_atom_site_label_3
_geom_angle
_geom_angle_site_symmetry_1
_geom_angle_site_symmetry_3
_geom_angle_publ_flag
C16 O15 C17 60.4(3) . . ?
C3 C2 C1 110.6(4) . . ?
C25 C2 C3 110.0(4) . . ?
C25 C2 C1 115.4(4) . . ?
C3 C4 C5 112.6(4) . . ?
O15 C17 C16 59.8(3) . . ?
O15 C17 C18 116.0(4) . . ?
C16 C17 C18 123.1(4) . . ?
O15 C16 C17 59.8(3) . . ?
O15 C16 C1 116.8(4) . . ?
C17 C16 C1 125.3(4) . . ?
C9 C10 C11 110.8(4) . . ?
C9 C10 C24 105.9(4) . . ?
C9 C10 C26 110.0(4) . . ?
C11 C10 C24 110.3(4) . . ?
C11 C10 C26 110.8(4) . . ?
C26 C10 C24 108.9(4) . . ?
C6 C7 C8 113.2(4) . . ?
C14 C13 C12 108.9(4) . . ?
C4 C3 C2 113.4(4) . . ?
O23 C9 C10 121.6(4) . . ?
O23 C9 C8 122.9(5) . . ?
C8 C9 C10 115.5(4) . . ?
C16 C1 C2 107.4(3) . . ?
C16 C1 C14 106.2(3) . . ?
C14 C1 C2 110.6(4) . . ?
C27 C1 C2 109.2(4) . . ?
C27 C1 C16 109.5(4) . . ?
C27 C1 C14 113.6(4) . . ?
C6 C11 C10 122.8(4) . . ?
C6 C11 C12 122.5(4) . . ?
C12 C11 C10 114.7(4) . . ?
O20 C19 C18 113.4(4) . . ?
O21 C19 O20 123.8(5) . . ?
O21 C19 C18 122.7(5) . . ?
C4 C5 C6 110.6(4) . . ?
C4 C5 C14 107.9(4) . . ?
C4 C5 C28 108.9(3) . . ?
C6 C5 C14 108.5(3) . . ?
C6 C5 C28 106.3(4) . . ?
C28 C5 C14 114.7(4) . . ?
C7 C6 C5 115.9(4) . . ?
C11 C6 C7 121.2(4) . . ?
C11 C6 C5 122.9(4) . . ?
O22 C18 C17 109.3(4) . . ?
O22 C18 C19 110.3(4) . . ?
C19 C18 C17 110.8(4) . . ?
C9 C8 C7 106.7(4) . . ?
C13 C14 C1 115.1(4) . . ?
C13 C14 C5 109.4(4) . . ?
C1 C14 C5 117.0(4) . . ?
C11 C12 C13 113.4(4) . . ?

loop_
_geom_bond_atom_site_label_1
_geom_bond_atom_site_label_2
_geom_bond_distance
_geom_bond_site_symmetry_2
_geom_bond_publ_flag
O15 C17 1.434(6) . ?
O15 C16 1.433(5) . ?
O20 C19 1.337(6) . ?
O23 C9 1.222(6) . ?
O22 C18 1.412(6) . ?
O21 C19 1.211(6) . ?
C2 C3 1.544(6) . ?
C2 C1 1.562(6) . ?
C2 C25 1.533(6) . ?
C4 C3 1.526(7) . ?
C4 C5 1.538(6) . ?
C17 C16 1.442(7) . ?
C17 C18 1.517(7) . ?
C16 C1 1.539(6) . ?
C10 C9 1.518(7) . ?
C10 C11 1.540(6) . ?
C10 C24 1.552(7) . ?
C10 C26 1.540(6) . ?
C7 C6 1.504(6) . ?
C7 C8 1.531(7) . ?
C13 C14 1.521(6) . ?
C13 C12 1.534(6) . ?
C9 C8 1.480(7) . ?
C1 C14 1.550(6) . ?
C1 C27 1.536(6) . ?
C11 C6 1.352(6) . ?
C11 C12 1.517(7) . ?
C19 C18 1.491(7) . ?
C5 C6 1.539(6) . ?
C5 C14 1.553(6) . ?
C5 C28 1.549(6) . ?
